data_1010527
loop_
_publ_author_name
'Beevers, C A'
'Lipson, H'

_publ_section_title
;
The Crystal Structure of Copper Sulfate Pentahydrate Cu S O~4~ (H~2~
O)~5~
;
_journal_coden_ASTM PRLAAZ
_journal_name_full
;
Proceedings of the Royal Society of London, Series A: Mathematical and
Physical Sciences (76,1906-)
;
_journal_page_first 570
_journal_page_last 582
_journal_paper_doi 10.1098/rspa.1934.0173
_journal_volume 146
_journal_year 1934
_chemical_formula_structural 'Cu S O4 (H2 O)5'
_chemical_formula_sum 'Cu H10 O9 S'
_chemical_name_systematic 'Copper sulfate pentahydrate'
_space_group_IT_number 2
_symmetry_cell_setting triclinic
_symmetry_Int_Tables_number 2
_symmetry_space_group_name_Hall '-P 1'
_symmetry_space_group_name_H-M 'P -1'
_cell_angle_alpha 82.27
_cell_angle_beta 107.43
_cell_angle_gamma 102.67
_cell_formula_units_Z 2
_cell_length_a 6.12(6)
_cell_length_b 10.7(1)
_cell_length_c 5.97(6)
_cell_volume 362.9
_cod_original_formula_sum 'H10 Cu O9 S'
_cod_database_code 1010527

loop_
_symmetry_equiv_pos_as_xyz
x,y,z
-x,-y,-z

loop_
_atom_site_label
_atom_site_type_symbol
_atom_site_symmetry_multiplicity
_atom_site_Wyckoff_symbol
_atom_site_fract_x
_atom_site_fract_y
_atom_site_fract_z
_atom_site_occupancy
_atom_site_attached_hydrogens
_atom_site_calc_flag
Cu1 Cu2+ 1 a 0. 0. 0. 1. 0 d
Cu2 Cu2+ 1 e 0.5 0.5 0. 1. 0 d
S1 S6+ 2 i 0. 0.28 0.64 1. 0 d
O1 O2- 2 i 0.89 0.15 0.69 1. 0 d
O2 O2- 2 i 0.24 0.31 0.82 1. 0 d
O3 O2- 2 i 0.86 0.38 0.64 1. 0 d
O4 O2- 2 i 0.02 0.3 0.38 1. 0 d
O5 O2- 2 i 0.83 0.08 0.16 1. 2 d
O6 O2- 2 i 0.29 0.11 0.17 1. 2 d
O7 O2- 2 i 0.48 0.41 0.32 1. 2 d
O8 O2- 2 i 0.76 0.42 0.01 1. 2 d
O9 O2- 2 i 0.43 0.12 0.65 1. 2 d

loop_
_atom_type_symbol
_atom_type_oxidation_number
Cu2+ 2.000
S6+ 6.000
O2- -2.000
H1+ 1.000
